data_1545484
loop_
_publ_author_name
'Inoue, Yutaka'

_publ_section_title
;
 Patchouli alcohol:
 4\a,8a\b,9,9-tetramethyl-3,4,4a\b,5,6\b,7,8,8a-octahydro-1,6-methanonaphthalen-1\b(2<i>H</i>)-ol
;
_journal_coeditor_code SU4069
_journal_issue 2
_journal_name_full IUCrData
_journal_page_first x170189
_journal_paper_doi 10.1107/S2414314617001894
_journal_volume 2
_journal_year 2017
_chemical_formula_moiety 'C15 H26 O'
_chemical_formula_sum 'C15 H26 O'
_chemical_formula_weight 222.37
_chemical_name_common 'Patchouli alcohol'
_chemical_name_systematic
;
4\a,8a\b,9,9-Tetramethyl-3,4,4a\b,5,6\b,7,8,8a-octahydro-1,6-\
methanonaphthalen-1\b(2<i>H</i>)-ol
;
_space_group_crystal_system hexagonal
_space_group_IT_number 173
_space_group_name_Hall 'P 6c'
_space_group_name_H-M_alt 'P 63'
_symmetry_space_group_name_Hall 'P 6c'
_symmetry_space_group_name_H-M 'P 63'
_atom_sites_solution_hydrogens geom
_atom_sites_solution_primary direct
_atom_sites_solution_secondary difmap
_cell_angle_alpha 90.0000
_cell_angle_beta 90.0000
_cell_angle_gamma 120.0000
_cell_formula_units_Z 6
_cell_length_a 16.2421(10)
_cell_length_b 16.2421(10)
_cell_length_c 8.9182(6)
_cell_measurement_reflns_used 6783
_cell_measurement_temperature 173
_cell_measurement_theta_max 27.34
_cell_measurement_theta_min 3.40
_cell_volume 2037.5(2)
_computing_cell_refinement
;
RAPID-AUTO (Rigaku, 2015)
;
_computing_data_collection
;
RAPID-AUTO (Rigaku, 2015)
;
_computing_data_reduction
;
RAPID-AUTO (Rigaku, 2015)
;
_computing_molecular_graphics
;
Mercury (Macrae <i>et al.</i>,  2008)
;
_computing_publication_material
;
CrystalStructure (Rigaku, 2015)
;
_computing_structure_refinement
;
<i>SHELXL2014/7</i> (Sheldrick, 2015)
;
_computing_structure_solution
;
SIR2011 (Burla <i>et al.</i>,  2012)
;
_diffrn_ambient_temperature 173
_diffrn_detector_area_resol_mean 10.000
_diffrn_measured_fraction_theta_full 0.997
_diffrn_measured_fraction_theta_max 0.998
_diffrn_measurement_device_type 'Rigaku R-AXIS RAPID'
_diffrn_measurement_method \w
_diffrn_radiation_type 'Mo K\a'
_diffrn_radiation_wavelength 0.71075
_diffrn_reflns_av_R_equivalents 0.1224
_diffrn_reflns_limit_h_max 21
_diffrn_reflns_limit_h_min -19
_diffrn_reflns_limit_k_max 21
_diffrn_reflns_limit_k_min -21
_diffrn_reflns_limit_l_max 11
_diffrn_reflns_limit_l_min -11
_diffrn_reflns_number 20092
_diffrn_reflns_theta_full 25.242
_diffrn_reflns_theta_max 27.449
_diffrn_reflns_theta_min 3.393
_diffrn_standards_number 0
_exptl_absorpt_coefficient_mu 0.065
_exptl_absorpt_correction_T_max 0.994
_exptl_absorpt_correction_T_min 0.562
_exptl_absorpt_correction_type multi-scan
_exptl_absorpt_process_details
;
(ABSCOR; Rigaku, 1995)
;
_exptl_crystal_colour colourless
_exptl_crystal_density_diffrn 1.087
_exptl_crystal_density_method 'not measured'
_exptl_crystal_description block
_exptl_crystal_F_000 744.00
_exptl_crystal_size_max 0.300
_exptl_crystal_size_mid 0.250
_exptl_crystal_size_min 0.100
_refine_diff_density_max 0.21
_refine_diff_density_min -0.20
_refine_ls_abs_structure_details
;
Flack <i>x</i> determined using 616 quotients
[(<i>I</i>^+^)-(<i>I</i>^-^)]/[(<i>I</i>^+^)+(<i>I</i>^-^)]
(Parsons <i>et al.</i>,  2013)
;
_refine_ls_abs_structure_Flack 0.4(10)
_refine_ls_extinction_method none
_refine_ls_goodness_of_fit_ref 1.031
_refine_ls_hydrogen_treatment constr
_refine_ls_number_parameters 150
_refine_ls_number_reflns 3098
_refine_ls_number_restraints 1
_refine_ls_R_factor_all 0.1106
_refine_ls_R_factor_gt 0.0684
_refine_ls_shift/su_max 0.000
_refine_ls_structure_factor_coef Fsqd
_refine_ls_weighting_details 'w = 1/[\s^2^(Fo^2^)+(0.0564P)^2^+0.1619P] where P=(Fo^2^+2Fc^2^)/3'
_refine_ls_weighting_scheme calc
_refine_ls_wR_factor_gt 0.1220
_refine_ls_wR_factor_ref 0.1362
_reflns_number_gt 2046
_reflns_number_total 3098
_reflns_threshold_expression F^2^>2.0\s(F^2^)
_cod_data_source_file su4069sup1.cif
_cod_data_source_block I
_cod_database_code 1545484

loop_
_space_group_symop_id
_space_group_symop_operation_xyz
1 +X,+Y,+Z
2 -Y,+X-Y,+Z
3 -X+Y,-X,+Z
4 -X,-Y,1/2+Z
5 +Y,-X+Y,1/2+Z
6 +X-Y,+X,1/2+Z

loop_
_atom_site_type_symbol
_atom_site_label
_atom_site_fract_x
_atom_site_fract_y
_atom_site_fract_z
_atom_site_U_iso_or_equiv
_atom_site_adp_type
_atom_site_calc_flag
_atom_site_occupancy
O O1 0.72575(15) 0.44897(15) 0.5000(3) 0.0397(6) Uani d 1
H H1 0.6664 0.4139 0.5015 0.048 Uiso calc 1
C C1 0.7497(2) 0.5470(2) 0.4884(4) 0.0311(8) Uani d 1
C C2 0.7078(2) 0.5749(2) 0.6226(4) 0.0329(9) Uani d 1
C C3 0.6000(3) 0.5307(3) 0.6058(4) 0.0410(10) Uani d 1
H H3A 0.5741 0.5439 0.6973 0.049 Uiso calc 1
H H3B 0.5707 0.4609 0.5960 0.049 Uiso calc 1
C C4 0.5733(2) 0.5697(3) 0.4689(4) 0.0444(10) Uani d 1
H H4A 0.5486 0.6115 0.5016 0.053 Uiso calc 1
H H4B 0.5233 0.5167 0.4097 0.053 Uiso calc 1
C C5 0.6632(2) 0.6261(3) 0.3733(4) 0.0358(9) Uani d 1
H H5 0.6462 0.6466 0.2780 0.043 Uiso calc 1
C C6 0.7090(2) 0.5646(2) 0.3359(4) 0.0331(9) Uani d 1
C C7 0.7248(3) 0.5403(3) 0.7738(5) 0.0501(11) Uani d 1
H H7A 0.6855 0.4709 0.7795 0.060 Uiso calc 1
H H7B 0.7076 0.5691 0.8557 0.060 Uiso calc 1
H H7C 0.7920 0.5589 0.7825 0.060 Uiso calc 1
C C8 0.7849(3) 0.6133(3) 0.2137(5) 0.0471(10) Uani d 1
H H8A 0.7548 0.6181 0.1214 0.056 Uiso calc 1
H H8B 0.8159 0.5758 0.1945 0.056 Uiso calc 1
H H8C 0.8324 0.6772 0.2473 0.056 Uiso calc 1
C C9 0.6332(3) 0.4703(3) 0.2642(5) 0.0465(10) Uani d 1
H H9A 0.6633 0.4343 0.2299 0.056 Uiso calc 1
H H9B 0.6041 0.4840 0.1787 0.056 Uiso calc 1
H H9C 0.5842 0.4328 0.3386 0.056 Uiso calc 1
C C10 0.7307(3) 0.7139(3) 0.4649(5) 0.0392(9) Uani d 1
H H10A 0.7011 0.7536 0.4820 0.047 Uiso calc 1
H H10B 0.7904 0.7523 0.4082 0.047 Uiso calc 1
C C11 0.7535(2) 0.6844(2) 0.6179(4) 0.0343(9) Uani d 1
H H11 0.7235 0.7034 0.6985 0.041 Uiso calc 1
C C12 0.8608(2) 0.7346(2) 0.6484(5) 0.0416(10) Uani d 1
H H12 0.8703 0.7108 0.7466 0.050 Uiso calc 1
C C13 0.9093(2) 0.7073(2) 0.5281(5) 0.0436(10) Uani d 1
H H13A 0.9760 0.7302 0.5582 0.052 Uiso calc 1
H H13B 0.9104 0.7392 0.4329 0.052 Uiso calc 1
C C14 0.8592(2) 0.5994(2) 0.5017(5) 0.0393(9) Uani d 1
H H14A 0.8760 0.5704 0.5853 0.047 Uiso calc 1
H H14B 0.8850 0.5878 0.4086 0.047 Uiso calc 1
C C15 0.9055(3) 0.8427(3) 0.6610(6) 0.0609(13) Uani d 1
H H15A 0.8956 0.8679 0.5671 0.073 Uiso calc 1
H H15B 0.9738 0.8715 0.6802 0.073 Uiso calc 1
H H15C 0.8756 0.8579 0.7438 0.073 Uiso calc 1

loop_
_atom_site_aniso_label
_atom_site_aniso_U_11
_atom_site_aniso_U_22
_atom_site_aniso_U_33
_atom_site_aniso_U_12
_atom_site_aniso_U_13
_atom_site_aniso_U_23
O1 0.0311(13) 0.0266(12) 0.0585(17) 0.0122(10) -0.0067(14) -0.0006(13)
C1 0.0289(18) 0.0265(17) 0.037(2) 0.0132(14) -0.0043(18) -0.0007(17)
C2 0.034(2) 0.032(2) 0.029(2) 0.0133(17) -0.0036(17) 0.0032(16)
C3 0.037(2) 0.043(2) 0.036(2) 0.0150(18) 0.0063(18) 0.0003(18)
C4 0.034(2) 0.060(2) 0.044(3) 0.0272(18) -0.0012(19) -0.005(2)
C5 0.038(2) 0.051(2) 0.029(2) 0.0302(19) -0.0032(16) 0.0029(17)
C6 0.032(2) 0.040(2) 0.030(2) 0.0197(18) -0.0013(16) 0.0009(16)
C7 0.058(3) 0.043(2) 0.037(2) 0.016(2) -0.008(2) 0.006(2)
C8 0.051(3) 0.056(3) 0.038(2) 0.029(2) 0.0074(19) 0.004(2)
C9 0.048(2) 0.056(3) 0.037(2) 0.026(2) -0.0090(19) -0.011(2)
C10 0.046(2) 0.042(2) 0.040(2) 0.0299(18) 0.0003(19) 0.0025(19)
C11 0.040(2) 0.0313(19) 0.031(2) 0.0180(17) -0.0012(18) -0.0007(16)
C12 0.040(2) 0.029(2) 0.049(3) 0.0117(17) -0.0101(19) -0.0030(18)
C13 0.0272(19) 0.035(2) 0.066(3) 0.0135(17) -0.0091(19) 0.002(2)
C14 0.0319(19) 0.0338(19) 0.055(3) 0.0186(16) -0.008(2) 0.003(2)
C15 0.057(3) 0.035(2) 0.080(4) 0.014(2) -0.004(3) -0.006(2)

loop_
_atom_type_symbol
_atom_type_description
_atom_type_scat_dispersion_real
_atom_type_scat_dispersion_imag
_atom_type_scat_source
C C 0.0033 0.0016
;
International Tables for Crystallography
(Vol. C, Tables 4.2.6.8 and 6.1.1.4)
;
H H 0.0000 0.0000
;
International Tables for Crystallography
(Vol. C, Table 6.1.1.4)
;
O O 0.0106 0.0060
;
International Tables for Crystallography
(Vol. C, Tables 4.2.6.8 and 6.1.1.4)
;

loop_
_geom_angle_atom_site_label_1
_geom_angle_atom_site_label_2
_geom_angle_atom_site_label_3
_geom_angle
C1 O1 H1 109.5
O1 C1 C14 101.7(2)
O1 C1 C2 110.6(3)
C14 C1 C2 109.4(3)
O1 C1 C6 110.6(3)
C14 C1 C6 115.5(3)
C2 C1 C6 108.9(2)
C3 C2 C7 106.7(3)
C3 C2 C11 108.4(3)
C7 C2 C11 111.9(3)
C3 C2 C1 110.7(3)
C7 C2 C1 112.6(3)
C11 C2 C1 106.6(3)
C2 C3 C4 112.2(3)
C2 C3 H3A 109.2
C4 C3 H3A 109.2
C2 C3 H3B 109.2
C4 C3 H3B 109.2
H3A C3 H3B 107.9
C3 C4 C5 107.9(3)
C3 C4 H4A 110.1
C5 C4 H4A 110.1
C3 C4 H4B 110.1
C5 C4 H4B 110.1
H4A C4 H4B 108.4
C10 C5 C4 106.5(3)
C10 C5 C6 111.3(3)
C4 C5 C6 110.7(3)
C10 C5 H5 109.4
C4 C5 H5 109.4
C6 C5 H5 109.4
C8 C6 C9 104.7(3)
C8 C6 C5 109.9(3)
C9 C6 C5 109.0(3)
C8 C6 C1 113.6(3)
C9 C6 C1 111.8(3)
C5 C6 C1 107.8(3)
C2 C7 H7A 109.5
C2 C7 H7B 109.5
H7A C7 H7B 109.5
C2 C7 H7C 109.5
H7A C7 H7C 109.5
H7B C7 H7C 109.5
C6 C8 H8A 109.5
C6 C8 H8B 109.5
H8A C8 H8B 109.5
C6 C8 H8C 109.5
H8A C8 H8C 109.5
H8B C8 H8C 109.5
C6 C9 H9A 109.5
C6 C9 H9B 109.5
H9A C9 H9B 109.5
C6 C9 H9C 109.5
H9A C9 H9C 109.5
H9B C9 H9C 109.5
C5 C10 C11 110.6(3)
C5 C10 H10A 109.5
C11 C10 H10A 109.5
C5 C10 H10B 109.5
C11 C10 H10B 109.5
H10A C10 H10B 108.1
C12 C11 C2 111.7(3)
C12 C11 C10 112.0(3)
C2 C11 C10 109.1(3)
C12 C11 H11 107.9
C2 C11 H11 107.9
C10 C11 H11 107.9
C13 C12 C15 111.6(3)
C13 C12 C11 109.6(3)
C15 C12 C11 112.5(3)
C13 C12 H12 107.6
C15 C12 H12 107.6
C11 C12 H12 107.6
C12 C13 C14 112.6(3)
C12 C13 H13A 109.1
C14 C13 H13A 109.1
C12 C13 H13B 109.1
C14 C13 H13B 109.1
H13A C13 H13B 107.8
C13 C14 C1 116.6(3)
C13 C14 H14A 108.2
C1 C14 H14A 108.2
C13 C14 H14B 108.2
C1 C14 H14B 108.2
H14A C14 H14B 107.3
C12 C15 H15A 109.5
C12 C15 H15B 109.5
H15A C15 H15B 109.5
C12 C15 H15C 109.5
H15A C15 H15C 109.5
H15B C15 H15C 109.5

loop_
_geom_bond_atom_site_label_1
_geom_bond_atom_site_label_2
_geom_bond_distance
O1 C1 1.442(4)
O1 H1 0.8400
C1 C14 1.546(4)
C1 C2 1.552(5)
C1 C6 1.599(5)
C2 C3 1.531(5)
C2 C7 1.538(5)
C2 C11 1.547(4)
C3 C4 1.534(6)
C3 H3A 0.9900
C3 H3B 0.9900
C4 C5 1.537(5)
C4 H4A 0.9900
C4 H4B 0.9900
C5 C10 1.530(5)
C5 C6 1.552(5)
C5 H5 1.0000
C6 C8 1.535(5)
C6 C9 1.544(5)
C7 H7A 0.9800
C7 H7B 0.9800
C7 H7C 0.9800
C8 H8A 0.9800
C8 H8B 0.9800
C8 H8C 0.9800
C9 H9A 0.9800
C9 H9B 0.9800
C9 H9C 0.9800
C10 C11 1.551(5)
C10 H10A 0.9900
C10 H10B 0.9900
C11 C12 1.536(5)
C11 H11 1.0000
C12 C13 1.523(6)
C12 C15 1.533(5)
C12 H12 1.0000
C13 C14 1.537(5)
C13 H13A 0.9900
C13 H13B 0.9900
C14 H14A 0.9900
C14 H14B 0.9900
C15 H15A 0.9800
C15 H15B 0.9800
C15 H15C 0.9800

loop_
_geom_hbond_atom_site_label_D
_geom_hbond_atom_site_label_H
_geom_hbond_atom_site_label_A
_geom_hbond_site_symmetry_A
_geom_hbond_distance_DH
_geom_hbond_distance_HA
_geom_hbond_distance_DA
_geom_hbond_angle_DHA
_geom_hbond_publ_flag
O1 H1 O1 2_655 0.84 2.073 2.818(3) 147 yes

loop_
_geom_torsion_atom_site_label_1
_geom_torsion_atom_site_label_2
_geom_torsion_atom_site_label_3
_geom_torsion_atom_site_label_4
_geom_torsion
O1 C1 C2 C3 -73.5(3)
C14 C1 C2 C3 175.2(3)
C6 C1 C2 C3 48.1(3)
O1 C1 C2 C7 45.7(4)
C14 C1 C2 C7 -65.5(4)
C6 C1 C2 C7 167.4(3)
O1 C1 C2 C11 168.8(3)
C14 C1 C2 C11 57.6(3)
C6 C1 C2 C11 -69.5(3)
C7 C2 C3 C4 172.5(3)
C11 C2 C3 C4 51.9(4)
C1 C2 C3 C4 -64.7(4)
C2 C3 C4 C5 11.4(4)
C3 C4 C5 C10 -67.7(4)
C3 C4 C5 C6 53.5(4)
C10 C5 C6 C8 -74.0(4)
C4 C5 C6 C8 167.7(3)
C10 C5 C6 C9 171.8(3)
C4 C5 C6 C9 53.5(4)
C10 C5 C6 C1 50.3(4)
C4 C5 C6 C1 -68.0(3)
O1 C1 C6 C8 -102.3(3)
C14 C1 C6 C8 12.4(4)
C2 C1 C6 C8 136.0(3)
O1 C1 C6 C9 15.8(4)
C14 C1 C6 C9 130.6(3)
C2 C1 C6 C9 -105.9(3)
O1 C1 C6 C5 135.6(3)
C14 C1 C6 C5 -109.6(3)
C2 C1 C6 C5 13.9(3)
C4 C5 C10 C11 58.4(4)
C6 C5 C10 C11 -62.4(4)
C3 C2 C11 C12 174.8(3)
C7 C2 C11 C12 57.5(4)
C1 C2 C11 C12 -66.0(4)
C3 C2 C11 C10 -60.8(4)
C7 C2 C11 C10 -178.1(3)
C1 C2 C11 C10 58.4(4)
C5 C10 C11 C12 129.5(3)
C5 C10 C11 C2 5.3(4)
C2 C11 C12 C13 61.3(4)
C10 C11 C12 C13 -61.4(4)
C2 C11 C12 C15 -173.8(4)
C10 C11 C12 C15 63.4(4)
C15 C12 C13 C14 -173.9(3)
C11 C12 C13 C14 -48.6(4)
C12 C13 C14 C1 45.6(5)
O1 C1 C14 C13 -167.2(4)
C2 C1 C14 C13 -50.2(4)
C6 C1 C14 C13 73.0(5)

_cod_database_fobs_code 1545484
